data_7011000
loop_
_publ_author_name
'Lang, Jian-Ping'
'Kawaguchi, Hiroyuki'
'Tatsumi, Kazuyuki'

_publ_section_title
;
 Reactions of tetrathiotungstate and tetrathiomolybdate with
 substituted haloalkanes
;
_journal_issue 12
_journal_name_full 'Journal of the Chemical Society, Dalton Transactions'
_journal_page_first 2573
_journal_paper_doi 10.1039/b106572f
_journal_year 2002
_chemical_formula_sum 'C30 H31 O2 P S4 W'
_chemical_formula_weight 766.64
_space_group_IT_number 14
_symmetry_cell_setting monoclinic
_symmetry_Int_Tables_number 14
_symmetry_space_group_name_Hall '-P 2ybc'
_symmetry_space_group_name_H-M 'P 1 21/c 1'
_audit_creation_date 'Mon Mar 25 08:53:43 2002'
_audit_creation_method 'by teXsan'
_cell_angle_alpha 90
_cell_angle_beta 96.68(2)
_cell_angle_gamma 90
_cell_formula_units_Z 4
_cell_length_a 9.716(1)
_cell_length_b 18.398(8)
_cell_length_c 17.666(6)
_cell_measurement_reflns_used 25
_cell_measurement_temperature 296.2
_cell_measurement_theta_max 12.5
_cell_measurement_theta_min 11.1
_cell_volume 3136.4(18)
_computing_cell_refinement 'MSC/AFC Diffractometer Control'
_computing_data_collection 'MSC/AFC Diffractometer Control'
_computing_data_reduction 'teXsan Ver. 1.11'
_computing_publication_material 'teXsan Ver. 1.11'
_computing_structure_refinement 'teXsan Ver. 1.10'
_computing_structure_solution 'DIRDIF94 (PATTY)'
_diffrn_measured_fraction_theta_full 0.9993
_diffrn_measured_fraction_theta_max 0.9993
_diffrn_measurement_device_type 'Rigaku AFC7R'
_diffrn_measurement_method \w-2\q
_diffrn_radiation_type 'Mo K\a'
_diffrn_radiation_wavelength 0.7107
_diffrn_reflns_av_R_equivalents 0.021
_diffrn_reflns_limit_h_max 11
_diffrn_reflns_limit_h_min 0
_diffrn_reflns_limit_k_max 21
_diffrn_reflns_limit_k_min 0
_diffrn_reflns_limit_l_max 20
_diffrn_reflns_limit_l_min -20
_diffrn_reflns_number 5885
_diffrn_reflns_theta_full 25.00
_diffrn_reflns_theta_max 25.00
_diffrn_standards_decay_% 1.52
_diffrn_standards_interval_count 150
_diffrn_standards_number 3
_exptl_absorpt_coefficient_mu 4.030
_exptl_absorpt_correction_T_max 0.999
_exptl_absorpt_correction_T_min 0.704
_exptl_absorpt_correction_type psi-scan
_exptl_absorpt_process_details '(North, Phillips & Mathews, 1968)'
_exptl_crystal_colour red
_exptl_crystal_density_diffrn 1.623
_exptl_crystal_density_method 'not measured'
_exptl_crystal_description prism
_exptl_crystal_size_max 0.350
_exptl_crystal_size_mid 0.250
_exptl_crystal_size_min 0.200
_refine_diff_density_max 0.74
_refine_diff_density_min -0.57
_refine_ls_extinction_method none
_refine_ls_goodness_of_fit_ref 1.434
_refine_ls_hydrogen_treatment noref
_refine_ls_number_parameters 406
_refine_ls_number_reflns 3658
_refine_ls_R_factor_gt 0.0376
_refine_ls_shift/su_max 0.5616
_refine_ls_structure_factor_coef F
_refine_ls_weighting_details 'w = 1/[\s^2^(Fo) + 0.00026|Fo|^2^]'
_refine_ls_weighting_scheme calc
_refine_ls_wR_factor_ref 0.0468
_reflns_number_gt 3658
_reflns_number_total 5535
_reflns_threshold_expression F^2^>3.0\s(F^2^)
_cod_data_source_file b106572f.txt
_cod_data_source_block '[PPh4][WS3(S-C6H11O2)]'
_cod_original_cell_volume 3136(1)
_cod_original_formula_sum 'C30 H31 O2 P S4 W '
_cod_database_code 7011000

loop_
_symmetry_equiv_pos_as_xyz
x,y,z
-x,1/2+y,1/2-z
-x,-y,-z
x,1/2-y,1/2+z

loop_
_atom_site_label
_atom_site_type_symbol
_atom_site_fract_x
_atom_site_fract_y
_atom_site_fract_z
_atom_site_U_iso_or_equiv
_atom_site_adp_type
_atom_site_occupancy
_atom_site_calc_flag
_atom_site_refinement_flags
_atom_site_disorder_assembly
_atom_site_disorder_group
W W 0.24080(3) 0.06425(1) 0.21459(1) 0.05151(6) Uani 1.00 d . . .
S(1) S 0.3272(2) 0.1798(1) 0.2009(1) 0.0865(6) Uani 1.00 d . . .
S(2) S 0.0648(2) 0.0708(1) 0.2773(1) 0.1029(8) Uani 1.00 d . . .
S(3) S 0.4150(2) 0.0100(1) 0.2760(1) 0.0850(6) Uani 1.00 d . . .
S(4) S 0.1826(2) 0.0178(1) 0.1046(1) 0.0859(7) Uani 1.00 d . . .
P P 0.5056(1) 0.28704(8) 0.41811(8) 0.0397(4) Uani 1.00 d . . .
O(1a) O -0.0670(8) 0.3353(5) 0.1037(5) 0.085(3) Uani 0.50 d P . .
O(1b) O -0.021(1) 0.3619(6) 0.1192(5) 0.114(4) Uani 0.50 d P . .
O(2a) O -0.0047(8) 0.2852(6) 0.0038(5) 0.082(3) Uani 0.50 d P . .
O(2b) O 0.0379(8) 0.2977(6) -0.0051(4) 0.079(3) Uani 0.50 d P . .
C(1a) C 0.224(1) 0.2199(9) 0.1141(9) 0.093(5) Uani 0.50 d P . .
C(1b) C 0.168(2) 0.2402(9) 0.1818(7) 0.092(5) Uani 0.50 d P . .
C(2a) C 0.103(1) 0.2567(7) 0.1420(6) 0.082(5) Uani 0.50 d P . .
C(2b) C 0.132(2) 0.2377(7) 0.0975(7) 0.110(5) Uani 0.50 d P . .
C(3) C 0.0694(8) 0.3116(4) 0.0794(4) 0.117(3) Uani 1.00 d . . .
C(4a) C -0.128(2) 0.4060(6) 0.0689(8) 0.085(4) Uani 0.50 d P . .
C(4b) C -0.077(2) 0.4172(8) 0.0590(8) 0.096(5) Uani 0.50 d P . .
C(5a) C -0.158(1) 0.3741(8) -0.0093(7) 0.092(4) Uani 0.50 d P . .
C(5b) C -0.131(2) 0.4008(9) -0.0218(8) 0.116(5) Uani 0.50 d P . .
C(6a) C -0.025(1) 0.3576(7) -0.0400(7) 0.087(4) Uani 0.50 d P . .
C(6b) C -0.063(1) 0.3412(8) -0.0609(8) 0.094(5) Uani 0.50 d P . .
C(7) C 0.6156(5) 0.2630(3) 0.3463(3) 0.045(1) Uani 1.00 d . . .
C(8) C 0.6849(6) 0.3185(3) 0.3129(3) 0.055(2) Uani 1.00 d . . .
C(9) C 0.7630(7) 0.3009(5) 0.2556(4) 0.083(2) Uani 1.00 d . . .
C(10) C 0.7710(7) 0.2314(5) 0.2310(4) 0.084(2) Uani 1.00 d . . .
C(11) C 0.7037(7) 0.1759(4) 0.2645(4) 0.079(2) Uani 1.00 d . . .
C(12) C 0.6252(6) 0.1921(3) 0.3222(3) 0.055(2) Uani 1.00 d . . .
C(13) C 0.4642(5) 0.2077(3) 0.4686(3) 0.046(1) Uani 1.00 d . . .
C(14) C 0.3773(6) 0.1544(3) 0.4334(3) 0.051(2) Uani 1.00 d . . .
C(15) C 0.3525(7) 0.0921(3) 0.4703(4) 0.065(2) Uani 1.00 d . . .
C(16) C 0.4123(7) 0.0811(3) 0.5453(4) 0.074(2) Uani 1.00 d . . .
C(17) C 0.4943(8) 0.1330(4) 0.5804(4) 0.076(2) Uani 1.00 d . . .
C(18) C 0.5219(6) 0.1963(3) 0.5441(3) 0.059(2) Uani 1.00 d . . .
C(19) C 0.5988(6) 0.3486(3) 0.4829(3) 0.045(1) Uani 1.00 d . . .
C(20) C 0.5278(6) 0.3975(3) 0.5243(3) 0.057(2) Uani 1.00 d . . .
C(21) C 0.6001(9) 0.4423(4) 0.5781(4) 0.078(2) Uani 1.00 d . . .
C(22) C 0.7452(8) 0.4379(4) 0.5905(4) 0.082(2) Uani 1.00 d . . .
C(23) C 0.8154(7) 0.3895(4) 0.5503(4) 0.076(2) Uani 1.00 d . . .
C(24) C 0.7428(6) 0.3440(3) 0.4969(3) 0.057(2) Uani 1.00 d . . .
C(25) C 0.3470(5) 0.3286(3) 0.3736(3) 0.045(1) Uani 1.00 d . . .
C(26) C 0.2236(6) 0.3170(4) 0.4035(4) 0.075(2) Uani 1.00 d . . .
C(27) C 0.1058(7) 0.3520(5) 0.3712(5) 0.093(3) Uani 1.00 d . . .
C(28) C 0.1085(7) 0.3970(4) 0.3127(5) 0.079(2) Uani 1.00 d . . .
C(29) C 0.2281(7) 0.4084(4) 0.2818(4) 0.074(2) Uani 1.00 d . . .
C(30) C 0.3498(6) 0.3743(3) 0.3130(3) 0.058(2) Uani 1.00 d . . .
H(1) H 0.6782 0.3684 0.3297 0.0662 Uiso 1.00 calc . . .
H(2) H 0.8133 0.3388 0.2324 0.0996 Uiso 1.00 calc . . .
H(3) H 0.8247 0.2205 0.1895 0.1002 Uiso 1.00 calc . . .
H(4) H 0.7117 0.1262 0.2474 0.0953 Uiso 1.00 calc . . .
H(5) H 0.5768 0.1537 0.3458 0.0665 Uiso 1.00 calc . . .
H(6) H 0.3338 0.1620 0.3818 0.0615 Uiso 1.00 calc . . .
H(7) H 0.2932 0.0550 0.4447 0.0784 Uiso 1.00 calc . . .
H(8) H 0.3950 0.0364 0.5718 0.0886 Uiso 1.00 calc . . .
H(9) H 0.5347 0.1253 0.6326 0.0912 Uiso 1.00 calc . . .
H(10) H 0.5811 0.2329 0.5706 0.0709 Uiso 1.00 calc . . .
H(11) H 0.4275 0.4003 0.5154 0.0681 Uiso 1.00 calc . . .
H(12) H 0.5508 0.4764 0.6070 0.0938 Uiso 1.00 calc . . .
H(13) H 0.7961 0.4694 0.6278 0.0983 Uiso 1.00 calc . . .
H(14) H 0.9157 0.3870 0.5591 0.0908 Uiso 1.00 calc . . .
H(15) H 0.7924 0.3090 0.4693 0.0679 Uiso 1.00 calc . . .
H(16) H 0.2199 0.2848 0.4466 0.0905 Uiso 1.00 calc . . .
H(17) H 0.0188 0.3435 0.3917 0.1115 Uiso 1.00 calc . . .
H(18) H 0.0245 0.4219 0.2919 0.0951 Uiso 1.00 calc . . .
H(19) H 0.2289 0.4401 0.2380 0.0891 Uiso 1.00 calc . . .
H(20) H 0.4360 0.3831 0.2918 0.0692 Uiso 1.00 calc . . .

loop_
_atom_site_aniso_label
_atom_site_aniso_U_11
_atom_site_aniso_U_22
_atom_site_aniso_U_33
_atom_site_aniso_U_12
_atom_site_aniso_U_13
_atom_site_aniso_U_23
W 0.0609(1) 0.0441(1) 0.0492(1) 0.0022(1) 0.0048(1) -0.0054(1)
S(1) 0.080(1) 0.054(1) 0.117(2) -0.0081(9) -0.023(1) 0.019(1)
S(2) 0.089(1) 0.124(2) 0.105(1) -0.017(1) 0.048(1) -0.036(1)
S(3) 0.109(1) 0.067(1) 0.073(1) 0.035(1) -0.014(1) 0.0033(10)
S(4) 0.096(1) 0.098(2) 0.061(1) -0.002(1) -0.003(1) -0.028(1)
P 0.0399(7) 0.0419(8) 0.0374(7) -0.0009(6) 0.0057(6) -0.0003(6)
O(1a) 0.113(6) 0.090(6) 0.046(5) -0.026(5) -0.021(5) 0.002(5)
O(1b) 0.147(9) 0.110(9) 0.072(7) 0.013(6) -0.049(6) -0.022(5)
O(2a) 0.038(4) 0.105(7) 0.116(5) 0.012(5) 0.063(3) 0.024(4)
O(2b) 0.029(4) 0.103(7) 0.111(5) -0.002(4) 0.028(4) -0.008(5)
C(1a) 0.086(9) 0.09(1) 0.103(7) 0.035(8) 0.021(6) 0.040(8)
C(1b) 0.097(10) 0.08(1) 0.087(7) 0.035(7) -0.016(8) 0.015(9)
C(2a) 0.093(10) 0.10(1) 0.055(8) 0.010(8) 0.019(8) -0.012(6)
C(2b) 0.11(1) 0.13(1) 0.086(8) 0.07(1) 0.00(1) 0.00(1)
C(3) 0.128(6) 0.125(7) 0.099(4) 0.034(5) 0.020(4) 0.052(4)
C(4a) 0.083(9) 0.084(8) 0.094(6) -0.013(7) 0.037(7) 0.013(6)
C(4b) 0.09(1) 0.069(7) 0.125(9) 0.039(8) 0.012(9) -0.003(6)
C(5a) 0.097(8) 0.11(1) 0.068(7) 0.022(8) -0.002(6) 0.069(6)
C(5b) 0.17(1) 0.09(1) 0.093(6) 0.055(10) 0.048(8) 0.054(8)
C(6a) 0.098(9) 0.134(10) 0.024(6) 0.005(8) -0.022(6) 0.017(7)
C(6b) 0.068(9) 0.09(1) 0.12(1) -0.005(7) -0.009(7) -0.001(7)
C(7) 0.037(3) 0.063(3) 0.034(3) 0.000(2) 0.000(2) -0.009(2)
C(8) 0.051(3) 0.064(4) 0.049(3) -0.008(3) -0.001(2) 0.003(3)
C(9) 0.058(4) 0.140(6) 0.054(4) -0.021(4) 0.018(3) -0.005(4)
C(10) 0.061(4) 0.149(5) 0.045(4) -0.003(4) 0.021(3) -0.020(4)
C(11) 0.063(4) 0.112(5) 0.064(4) 0.003(4) 0.015(3) -0.047(4)
C(12) 0.047(3) 0.063(3) 0.056(3) -0.006(3) 0.007(2) -0.013(3)
C(13) 0.050(3) 0.044(3) 0.044(3) 0.001(2) 0.010(2) 0.007(2)
C(14) 0.055(3) 0.056(3) 0.044(3) -0.008(3) 0.006(3) -0.001(2)
C(15) 0.070(4) 0.050(3) 0.078(4) -0.013(3) 0.019(3) 0.002(3)
C(16) 0.088(5) 0.053(4) 0.082(4) -0.006(3) 0.015(3) 0.021(3)
C(17) 0.103(5) 0.067(4) 0.055(4) -0.012(4) -0.005(4) 0.024(3)
C(18) 0.066(4) 0.055(3) 0.053(3) -0.005(3) -0.007(3) 0.005(3)
C(19) 0.057(2) 0.041(3) 0.036(3) -0.007(2) 0.002(2) 0.003(2)
C(20) 0.068(4) 0.052(4) 0.052(3) 0.009(3) 0.016(3) -0.003(2)
C(21) 0.127(4) 0.048(4) 0.060(4) -0.007(4) 0.017(4) -0.021(3)
C(22) 0.126(4) 0.053(4) 0.062(4) -0.035(4) -0.010(4) -0.001(3)
C(23) 0.080(5) 0.066(4) 0.072(4) -0.019(3) -0.030(3) 0.007(3)
C(24) 0.057(3) 0.057(4) 0.055(3) 0.004(3) 0.002(3) 0.002(3)
C(25) 0.044(2) 0.045(3) 0.047(3) 0.005(2) 0.001(2) -0.003(2)
C(26) 0.052(3) 0.098(5) 0.081(5) 0.003(3) 0.030(3) 0.028(4)
C(27) 0.048(3) 0.102(6) 0.131(7) 0.010(4) 0.023(4) 0.028(4)
C(28) 0.056(3) 0.063(4) 0.110(5) 0.009(3) -0.024(3) -0.020(3)
C(29) 0.079(4) 0.062(4) 0.077(5) 0.012(3) -0.009(3) 0.011(4)
C(30) 0.066(3) 0.053(4) 0.055(3) 0.000(3) 0.012(3) 0.008(3)

loop_
_atom_type_symbol
_atom_type_description
_atom_type_scat_dispersion_real
_atom_type_scat_dispersion_imag
_atom_type_scat_source
C C 0.003 0.002
;International Tables for Crystallography
(1992, Vol. C, Tables 4.2.6.8 and 6.1.1.1)
;
H H 0.000 0.000
;International Tables for Crystallography
(1992, Vol. C, Table 6.1.1.2)
;
O O 0.011 0.006
;International Tables for Crystallography
(1992, Vol. C, Tables 4.2.6.8 and 6.1.1.1)
;
P P 0.102 0.094
;International Tables for Crystallography
(1992, Vol. C, Tables 4.2.6.8 and 6.1.1.1)
;
S S 0.125 0.123
;International Tables for Crystallography
(1992, Vol. C, Tables 4.2.6.8 and 6.1.1.1)
;
W W -0.849 6.872
;International Tables for Crystallography
(1992, Vol. C, Tables 4.2.6.8 and 6.1.1.1)
;

loop_
_geom_angle_atom_site_label_1
_geom_angle_atom_site_label_2
_geom_angle_atom_site_label_3
_geom_angle
_geom_angle_site_symmetry_1
_geom_angle_site_symmetry_2
_geom_angle_site_symmetry_3
_geom_angle_publ_flag
S(1) W S(2) 108.9(1) . . . yes
S(1) W S(3) 101.89(9) . . . yes
S(1) W S(4) 109.5(1) . . . yes
S(2) W S(3) 113.2(1) . . . yes
S(2) W S(4) 110.4(1) . . . yes
S(3) W S(4) 112.51(10) . . . yes
W S(1) C(1a) 106.3(6) . . . yes
W S(1) C(1b) 105.0(6) . . . yes
C(1a) S(1) C(1b) 44.1(7) . . . yes
C(7) P C(13) 109.8(3) . . . yes
C(7) P C(19) 108.0(3) . . . yes
C(7) P C(25) 109.9(3) . . . yes
C(13) P C(19) 109.1(3) . . . yes
C(13) P C(25) 109.4(3) . . . yes
C(19) P C(25) 110.7(3) . . . yes
O(1b) O(1a) C(3) 76.4(10) . . . yes
O(1b) O(1a) C(4a) 76(1) . . . yes
O(1b) O(1a) C(4b) 64(1) . . . yes
C(3) O(1a) C(4a) 116(1) . . . yes
C(3) O(1a) C(4b) 97.5(10) . . . yes
C(4a) O(1a) C(4b) 19(1) . . . yes
O(1a) O(1b) C(3) 76.7(9) . . . yes
O(1a) O(1b) C(4a) 77(1) . . . yes
O(1a) O(1b) C(4b) 91(1) . . . yes
C(3) O(1b) C(4a) 116(1) . . . yes
C(3) O(1b) C(4b) 105(1) . . . yes
C(4a) O(1b) C(4b) 21(1) . . . yes
O(2b) O(2a) C(3) 79(1) . . . yes
O(2b) O(2a) C(6a) 61(2) . . . yes
O(2b) O(2a) C(6b) 73(2) . . . yes
C(3) O(2a) C(6a) 100.7(9) . . . yes
C(3) O(2a) C(6b) 121(1) . . . yes
C(6a) O(2a) C(6b) 21.2(10) . . . yes
O(2a) O(2b) C(3) 81(1) . . . yes
O(2a) O(2b) C(6a) 99(2) . . . yes
O(2a) O(2b) C(6b) 87(2) . . . yes
C(3) O(2b) C(6a) 109(1) . . . yes
C(3) O(2b) C(6b) 126(1) . . . yes
C(6a) O(2b) C(6b) 22(1) . . . yes
S(1) C(1a) C(1b) 68(1) . . . yes
S(1) C(1a) C(2a) 105(1) . . . yes
S(1) C(1a) C(2b) 139(1) . . . yes
C(1b) C(1a) C(2a) 37.6(8) . . . yes
C(1b) C(1a) C(2b) 74(1) . . . yes
C(2a) C(1a) C(2b) 37(1) . . . yes
S(1) C(1b) C(1a) 67(1) . . . yes
S(1) C(1b) C(2a) 141(1) . . . yes
S(1) C(1b) C(2b) 104(1) . . . yes
C(1a) C(1b) C(2a) 75(1) . . . yes
C(1a) C(1b) C(2b) 38.8(9) . . . yes
C(2a) C(1b) C(2b) 37(1) . . . yes
C(1a) C(2a) C(1b) 67(1) . . . yes
C(1a) C(2a) C(2b) 39(1) . . . yes
C(1a) C(2a) C(3) 99(1) . . . yes
C(1b) C(2a) C(2b) 105(1) . . . yes
C(1b) C(2a) C(3) 146(2) . . . yes
C(2b) C(2a) C(3) 72.1(8) . . . yes
C(1a) C(2b) C(1b) 66(1) . . . yes
C(1a) C(2b) C(2a) 103(1) . . . yes
C(1a) C(2b) C(3) 134(2) . . . yes
C(1b) C(2b) C(2a) 37(1) . . . yes
C(1b) C(2b) C(3) 103(1) . . . yes
C(2a) C(2b) C(3) 71.8(8) . . . yes
O(1a) C(3) O(1b) 26.9(7) . . . yes
O(1a) C(3) O(2a) 90.0(8) . . . yes
O(1a) C(3) O(2b) 104.3(8) . . . yes
O(1a) C(3) C(2a) 96.1(9) . . . yes
O(1a) C(3) C(2b) 123(1) . . . yes
O(1b) C(3) O(2a) 111.5(8) . . . yes
O(1b) C(3) O(2b) 120.3(8) . . . yes
O(1b) C(3) C(2a) 98.9(9) . . . yes
O(1b) C(3) C(2b) 134(1) . . . yes
O(2a) C(3) O(2b) 19.5(6) . . . yes
O(2a) C(3) C(2a) 118(1) . . . yes
O(2a) C(3) C(2b) 92.1(9) . . . yes
O(2b) C(3) C(2a) 127(1) . . . yes
O(2b) C(3) C(2b) 95.1(9) . . . yes
C(2a) C(3) C(2b) 36.1(8) . . . yes
O(1a) C(4a) O(1b) 26.5(7) . . . yes
O(1a) C(4a) C(4b) 96(2) . . . yes
O(1a) C(4a) C(5a) 93(1) . . . yes
O(1a) C(4a) C(5b) 108(1) . . . yes
O(1b) C(4a) C(4b) 79(2) . . . yes
O(1b) C(4a) C(5a) 112(1) . . . yes
O(1b) C(4a) C(5b) 118(1) . . . yes
C(4b) C(4a) C(5a) 86(2) . . . yes
C(4b) C(4a) C(5b) 68(2) . . . yes
C(5a) C(4a) C(5b) 22(1) . . . yes
O(1a) C(4b) O(1b) 24.3(6) . . . yes
O(1a) C(4b) C(4a) 63(2) . . . yes
O(1a) C(4b) C(5a) 84(1) . . . yes
O(1a) C(4b) C(5b) 105(1) . . . yes
O(1b) C(4b) C(4a) 78(2) . . . yes
O(1b) C(4b) C(5a) 107(1) . . . yes
O(1b) C(4b) C(5b) 126(1) . . . yes
C(4a) C(4b) C(5a) 71(2) . . . yes
C(4a) C(4b) C(5b) 90(2) . . . yes
C(5a) C(4b) C(5b) 22(1) . . . yes
C(4a) C(5a) C(4b) 21(1) . . . yes
C(4a) C(5a) C(5b) 88(2) . . . yes
C(4a) C(5a) C(6a) 109(1) . . . yes
C(4a) C(5a) C(6b) 130(1) . . . yes
C(4b) C(5a) C(5b) 70(2) . . . yes
C(4b) C(5a) C(6a) 90(1) . . . yes
C(4b) C(5a) C(6b) 112(1) . . . yes
C(5b) C(5a) C(6a) 66(2) . . . yes
C(5b) C(5a) C(6b) 77(2) . . . yes
C(6a) C(5a) C(6b) 22.3(10) . . . yes
C(4a) C(5b) C(4b) 21(1) . . . yes
C(4a) C(5b) C(5a) 69(2) . . . yes
C(4a) C(5b) C(6a) 110(1) . . . yes
C(4a) C(5b) C(6b) 123(1) . . . yes
C(4b) C(5b) C(5a) 86(2) . . . yes
C(4b) C(5b) C(6a) 98(1) . . . yes
C(4b) C(5b) C(6b) 117(1) . . . yes
C(5a) C(5b) C(6a) 89(2) . . . yes
C(5a) C(5b) C(6b) 78(2) . . . yes
C(6a) C(5b) C(6b) 22(1) . . . yes
O(2a) C(6a) O(2b) 19.2(6) . . . yes
O(2a) C(6a) C(5a) 93(1) . . . yes
O(2a) C(6a) C(5b) 116(1) . . . yes
O(2a) C(6a) C(6b) 84(2) . . . yes
O(2b) C(6a) C(5a) 111(1) . . . yes
O(2b) C(6a) C(5b) 131(1) . . . yes
O(2b) C(6a) C(6b) 94(2) . . . yes
C(5a) C(6a) C(5b) 24(1) . . . yes
C(5a) C(6a) C(6b) 79(2) . . . yes
C(5b) C(6a) C(6b) 90(2) . . . yes
O(2a) C(6b) O(2b) 18.8(5) . . . yes
O(2a) C(6b) C(5a) 91(1) . . . yes
O(2a) C(6b) C(5b) 106(1) . . . yes
O(2a) C(6b) C(6a) 74(1) . . . yes
O(2b) C(6b) C(5a) 102(1) . . . yes
O(2b) C(6b) C(5b) 111(1) . . . yes
O(2b) C(6b) C(6a) 63(2) . . . yes
C(5a) C(6b) C(5b) 23(1) . . . yes
C(5a) C(6b) C(6a) 78(2) . . . yes
C(5b) C(6b) C(6a) 66(2) . . . yes
P C(7) C(8) 118.2(5) . . . yes
P C(7) C(12) 121.0(5) . . . yes
C(8) C(7) C(12) 120.7(6) . . . yes
C(7) C(8) C(9) 118.4(8) . . . yes
C(8) C(9) C(10) 121.1(8) . . . yes
C(9) C(10) C(11) 120.8(7) . . . yes
C(10) C(11) C(12) 119.3(8) . . . yes
C(7) C(12) C(11) 119.7(7) . . . yes
P C(13) C(14) 121.0(5) . . . yes
P C(13) C(18) 120.7(5) . . . yes
C(14) C(13) C(18) 118.2(6) . . . yes
C(13) C(14) C(15) 121.0(7) . . . yes
C(14) C(15) C(16) 120.1(7) . . . yes
C(15) C(16) C(17) 119.4(7) . . . yes
C(16) C(17) C(18) 121.6(7) . . . yes
C(13) C(18) C(17) 119.6(7) . . . yes
P C(19) C(20) 120.2(5) . . . yes
P C(19) C(24) 120.0(5) . . . yes
C(20) C(19) C(24) 119.6(6) . . . yes
C(19) C(20) C(21) 120.1(7) . . . yes
C(20) C(21) C(22) 119.5(8) . . . yes
C(21) C(22) C(23) 120.6(7) . . . yes
C(22) C(23) C(24) 119.9(8) . . . yes
C(19) C(24) C(23) 120.2(7) . . . yes
P C(25) C(26) 120.1(5) . . . yes
P C(25) C(30) 120.4(5) . . . yes
C(26) C(25) C(30) 119.5(6) . . . yes
C(25) C(26) C(27) 119.1(8) . . . yes
C(26) C(27) C(28) 121.6(8) . . . yes
C(27) C(28) C(29) 120.3(8) . . . yes
C(28) C(29) C(30) 119.9(8) . . . yes
C(25) C(30) C(29) 119.6(7) . . . yes

loop_
_geom_bond_atom_site_label_1
_geom_bond_atom_site_label_2
_geom_bond_distance
_geom_bond_site_symmetry_1
_geom_bond_site_symmetry_2
_geom_bond_publ_flag
W S(1) 2.308(2) . . yes
W S(2) 2.146(3) . . yes
W S(3) 2.147(2) . . yes
W S(4) 2.137(2) . . yes
S(1) C(1a) 1.88(2) . . yes
S(1) C(1b) 1.90(2) . . yes
P C(7) 1.807(6) . . yes
P C(13) 1.780(7) . . yes
P C(19) 1.781(6) . . yes
P C(25) 1.815(6) . . yes
O(1a) O(1b) 0.70(2) . . yes
O(1a) C(3) 1.504(8) . . yes
O(1a) C(4a) 1.529(8) . . yes
O(1a) C(4b) 1.70(2) . . yes
O(1b) C(3) 1.502(8) . . yes
O(1b) C(4a) 1.52(2) . . yes
O(1b) C(4b) 1.528(8) . . yes
O(2a) O(2b) 0.51(1) . . yes
O(2a) C(3) 1.520(8) . . yes
O(2a) C(6a) 1.541(8) . . yes
O(2a) C(6b) 1.59(2) . . yes
O(2b) C(3) 1.509(8) . . yes
O(2b) C(6a) 1.37(2) . . yes
O(2b) C(6b) 1.532(8) . . yes
C(1a) C(1b) 1.42(2) . . yes
C(1a) C(2a) 1.492(9) . . yes
C(1a) C(2b) 0.97(2) . . yes
C(1b) C(2a) 0.94(2) . . yes
C(1b) C(2b) 1.490(9) . . yes
C(2a) C(2b) 0.93(2) . . yes
C(2a) C(3) 1.505(8) . . yes
C(2b) C(3) 1.507(8) . . yes
C(4a) C(4b) 0.58(3) . . yes
C(4a) C(5a) 1.500(9) . . yes
C(4a) C(5b) 1.60(3) . . yes
C(4b) C(5a) 1.58(3) . . yes
C(4b) C(5b) 1.493(9) . . yes
C(5a) C(5b) 0.61(3) . . yes
C(5a) C(6a) 1.492(9) . . yes
C(5a) C(6b) 1.50(3) . . yes
C(5b) C(6a) 1.37(3) . . yes
C(5b) C(6b) 1.491(9) . . yes
C(6a) C(6b) 0.58(2) . . yes
C(7) C(8) 1.391(9) . . yes
C(7) C(12) 1.380(10) . . yes
C(8) C(9) 1.37(1) . . yes
C(9) C(10) 1.36(1) . . yes
C(10) C(11) 1.38(1) . . yes
C(11) C(12) 1.374(10) . . yes
C(13) C(14) 1.392(9) . . yes
C(13) C(18) 1.403(9) . . yes
C(14) C(15) 1.354(10) . . yes
C(15) C(16) 1.40(1) . . yes
C(16) C(17) 1.35(1) . . yes
C(17) C(18) 1.37(1) . . yes
C(19) C(20) 1.392(9) . . yes
C(19) C(24) 1.394(9) . . yes
C(20) C(21) 1.39(1) . . yes
C(21) C(22) 1.40(1) . . yes
C(22) C(23) 1.37(1) . . yes
C(23) C(24) 1.391(10) . . yes
C(25) C(26) 1.381(9) . . yes
C(25) C(30) 1.364(9) . . yes
C(26) C(27) 1.38(1) . . yes
C(27) C(28) 1.33(1) . . yes
C(28) C(29) 1.36(1) . . yes
C(29) C(30) 1.394(10) . . yes

loop_
_geom_contact_atom_site_label_1
_geom_contact_atom_site_label_2
_geom_contact_distance
_geom_contact_site_symmetry_1
_geom_contact_site_symmetry_2
_geom_contact_publ_flag
S(1) C(12) 3.403(7) . . ?
O(1a) C(9) 3.37(1) . 1_455 ?
O(1a) C(10) 3.47(1) . 1_455 ?
O(1b) C(9) 3.56(2) . 1_455 ?
O(1b) C(28) 3.56(1) . . ?
O(2a) C(24) 3.41(1) . 4_454 ?
O(2a) C(26) 3.54(1) . 4_554 ?
O(2b) C(26) 3.32(1) . 4_554 ?
C(1b) C(29) 3.58(2) . . ?
C(5a) C(18) 3.59(2) . 4_454 ?
C(6b) C(12) 3.52(2) . 4_454 ?

loop_
_geom_torsion_atom_site_label_1
_geom_torsion_atom_site_label_2
_geom_torsion_atom_site_label_3
_geom_torsion_atom_site_label_4
_geom_torsion
_geom_torsion_site_symmetry_1
_geom_torsion_site_symmetry_2
_geom_torsion_site_symmetry_3
_geom_torsion_site_symmetry_4
_geom_torsion_publ_flag
W S(1) C(1a) C(1b) 94(1) . . . . yes
W S(1) C(1a) C(2a) 89(1) . . . . yes
W S(1) C(1a) C(2b) 70(3) . . . . yes
W S(1) C(1b) C(1a) -98(1) . . . . yes
W S(1) C(1b) C(2a) -85(3) . . . . yes
W S(1) C(1b) C(2b) -87(1) . . . . yes
S(1) C(1a) C(1b) C(2a) -171(1) . . . . yes
S(1) C(1a) C(1b) C(2b) -163(1) . . . . yes
S(1) C(1a) C(2a) C(1b) 7(1) . . . . yes
S(1) C(1a) C(2a) C(2b) -159(2) . . . . yes
S(1) C(1a) C(2a) C(3) 155(1) . . . . yes
S(1) C(1a) C(2b) C(1b) 23(2) . . . . yes
S(1) C(1a) C(2b) C(2a) 31(3) . . . . yes
S(1) C(1a) C(2b) C(3) 109(3) . . . . yes
S(1) C(1b) C(1a) C(2a) 171(1) . . . . yes
S(1) C(1b) C(1a) C(2b) 163(1) . . . . yes
S(1) C(1b) C(2a) C(1a) -12(2) . . . . yes
S(1) C(1b) C(2a) C(2b) -3(4) . . . . yes
S(1) C(1b) C(2a) C(3) -84(4) . . . . yes
S(1) C(1b) C(2b) C(1a) -15(1) . . . . yes
S(1) C(1b) C(2b) C(2a) 177(2) . . . . yes
S(1) C(1b) C(2b) C(3) -148(1) . . . . yes
S(2) W S(1) C(1a) -85.4(5) . . . . yes
S(2) W S(1) C(1b) -39.6(5) . . . . yes
S(3) W S(1) C(1a) 154.8(5) . . . . yes
S(3) W S(1) C(1b) -159.4(5) . . . . yes
S(4) W S(1) C(1a) 35.5(5) . . . . yes
S(4) W S(1) C(1b) 81.3(5) . . . . yes
P C(7) C(8) C(9) -176.8(5) . . . . yes
P C(7) C(12) C(11) 176.4(5) . . . . yes
P C(13) C(14) C(15) 175.9(6) . . . . yes
P C(13) C(18) C(17) -176.5(6) . . . . yes
P C(19) C(20) C(21) 176.0(6) . . . . yes
P C(19) C(24) C(23) -176.7(6) . . . . yes
P C(25) C(26) C(27) 176.7(7) . . . . yes
P C(25) C(30) C(29) -177.0(6) . . . . yes
O(1a) O(1b) C(3) O(2a) 39(1) . . . . yes
O(1a) O(1b) C(3) O(2b) 58(1) . . . . yes
O(1a) O(1b) C(3) C(2a) -85(1) . . . . yes
O(1a) O(1b) C(3) C(2b) -76(2) . . . . yes
O(1a) O(1b) C(4a) C(4b) -130(3) . . . . yes
O(1a) O(1b) C(4a) C(5a) -48(1) . . . . yes
O(1a) O(1b) C(4a) C(5b) -72(2) . . . . yes
O(1a) O(1b) C(4b) C(4a) 47(2) . . . . yes
O(1a) O(1b) C(4b) C(5a) -18(1) . . . . yes
O(1a) O(1b) C(4b) C(5b) -33(2) . . . . yes
O(1a) C(3) O(1b) C(4a) -67(1) . . . . yes
O(1a) C(3) O(1b) C(4b) -88(1) . . . . yes
O(1a) C(3) O(2a) O(2b) 137(2) . . . . yes
O(1a) C(3) O(2a) C(6a) 79.9(10) . . . . yes
O(1a) C(3) O(2a) C(6b) 74(1) . . . . yes
O(1a) C(3) O(2b) O(2a) -44(2) . . . . yes
O(1a) C(3) O(2b) C(6a) 53(1) . . . . yes
O(1a) C(3) O(2b) C(6b) 36(1) . . . . yes
O(1a) C(3) C(2a) C(1a) 169(1) . . . . yes
O(1a) C(3) C(2a) C(1b) -127(3) . . . . yes
O(1a) C(3) C(2a) C(2b) 141(1) . . . . yes
O(1a) C(3) C(2b) C(1a) -138(2) . . . . yes
O(1a) C(3) C(2b) C(1b) -68(1) . . . . yes
O(1a) C(3) C(2b) C(2a) -47(2) . . . . yes
O(1a) C(4a) O(1b) C(3) 67(1) . . . . yes
O(1a) C(4a) O(1b) C(4b) 130(3) . . . . yes
O(1a) C(4a) C(4b) O(1b) -20(1) . . . . yes
O(1a) C(4a) C(4b) C(5a) 93(1) . . . . yes
O(1a) C(4a) C(4b) C(5b) 106(1) . . . . yes
O(1a) C(4a) C(5a) C(4b) -96(2) . . . . yes
O(1a) C(4a) C(5a) C(5b) -132(2) . . . . yes
O(1a) C(4a) C(5a) C(6a) -67(1) . . . . yes
O(1a) C(4a) C(5a) C(6b) -60(2) . . . . yes
O(1a) C(4a) C(5b) C(4b) -90(2) . . . . yes
O(1a) C(4a) C(5b) C(5a) 51(3) . . . . yes
O(1a) C(4a) C(5b) C(6a) -29(2) . . . . yes
O(1a) C(4a) C(5b) C(6b) -9(2) . . . . yes
O(1a) C(4b) O(1b) C(3) 76(1) . . . . yes
O(1a) C(4b) O(1b) C(4a) -47(2) . . . . yes
O(1a) C(4b) C(4a) O(1b) 20(1) . . . . yes
O(1a) C(4b) C(4a) C(5a) -93(1) . . . . yes
O(1a) C(4b) C(4a) C(5b) -106(1) . . . . yes
O(1a) C(4b) C(5a) C(4a) 63(2) . . . . yes
O(1a) C(4b) C(5a) C(5b) -154(3) . . . . yes
O(1a) C(4b) C(5a) C(6a) -89(1) . . . . yes
O(1a) C(4b) C(5a) C(6b) -87(1) . . . . yes
O(1a) C(4b) C(5b) C(4a) 62(2) . . . . yes
O(1a) C(4b) C(5b) C(5a) 26(3) . . . . yes
O(1a) C(4b) C(5b) C(6a) -61(1) . . . . yes
O(1a) C(4b) C(5b) C(6b) -48(2) . . . . yes
O(1b) O(1a) C(3) O(2a) -143(1) . . . . yes
O(1b) O(1a) C(3) O(2b) -130(1) . . . . yes
O(1b) O(1a) C(3) C(2a) 97(1) . . . . yes
O(1b) O(1a) C(3) C(2b) 123(1) . . . . yes
O(1b) O(1a) C(4a) C(4b) 48(2) . . . . yes
O(1b) O(1a) C(4a) C(5a) 136(1) . . . . yes
O(1b) O(1a) C(4a) C(5b) 118(1) . . . . yes
O(1b) O(1a) C(4b) C(4a) -125(3) . . . . yes
O(1b) O(1a) C(4b) C(5a) 162(1) . . . . yes
O(1b) O(1a) C(4b) C(5b) 152(2) . . . . yes
O(1b) C(3) O(1a) C(4a) 66(1) . . . . yes
O(1b) C(3) O(1a) C(4b) 60(1) . . . . yes
O(1b) C(3) O(2a) O(2b) 120(2) . . . . yes
O(1b) C(3) O(2a) C(6a) 63(1) . . . . yes
O(1b) C(3) O(2a) C(6b) 57(1) . . . . yes
O(1b) C(3) O(2b) O(2a) -67(2) . . . . yes
O(1b) C(3) O(2b) C(6a) 29(1) . . . . yes
O(1b) C(3) O(2b) C(6b) 12(1) . . . . yes
O(1b) C(3) C(2a) C(1a) -163(1) . . . . yes
O(1b) C(3) C(2a) C(1b) -100(3) . . . . yes
O(1b) C(3) C(2a) C(2b) 168(1) . . . . yes
O(1b) C(3) C(2b) C(1a) -106(2) . . . . yes
O(1b) C(3) C(2b) C(1b) -36(2) . . . . yes
O(1b) C(3) C(2b) C(2a) -15(2) . . . . yes
O(1b) C(4a) O(1a) C(3) -66(1) . . . . yes
O(1b) C(4a) O(1a) C(4b) -48(2) . . . . yes
O(1b) C(4a) C(4b) C(5a) 113.1(10) . . . . yes
O(1b) C(4a) C(4b) C(5b) 126(1) . . . . yes
O(1b) C(4a) C(5a) C(4b) -77(2) . . . . yes
O(1b) C(4a) C(5a) C(5b) -112(3) . . . . yes
O(1b) C(4a) C(5a) C(6a) -48(1) . . . . yes
O(1b) C(4a) C(5a) C(6b) -40(2) . . . . yes
O(1b) C(4a) C(5b) C(4b) -63(2) . . . . yes
O(1b) C(4a) C(5b) C(5a) 77(3) . . . . yes
O(1b) C(4a) C(5b) C(6a) -3(2) . . . . yes
O(1b) C(4a) C(5b) C(6b) 17(2) . . . . yes
O(1b) C(4b) O(1a) C(3) -70(1) . . . . yes
O(1b) C(4b) O(1a) C(4a) 125(3) . . . . yes
O(1b) C(4b) C(4a) C(5a) -113.1(10) . . . . yes
O(1b) C(4b) C(4a) C(5b) -126(1) . . . . yes
O(1b) C(4b) C(5a) C(4a) 71(2) . . . . yes
O(1b) C(4b) C(5a) C(5b) -146(3) . . . . yes
O(1b) C(4b) C(5a) C(6a) -81(1) . . . . yes
O(1b) C(4b) C(5a) C(6b) -79(1) . . . . yes
O(1b) C(4b) C(5b) C(4a) 75(2) . . . . yes
O(1b) C(4b) C(5b) C(5a) 40(3) . . . . yes
O(1b) C(4b) C(5b) C(6a) -48(2) . . . . yes
O(1b) C(4b) C(5b) C(6b) -35(3) . . . . yes
O(2a) O(2b) C(3) C(2a) 65(2) . . . . yes
O(2a) O(2b) C(3) C(2b) 81(2) . . . . yes
O(2a) O(2b) C(6a) C(5a) 23(2) . . . . yes
O(2a) O(2b) C(6a) C(5b) 37(2) . . . . yes
O(2a) O(2b) C(6a) C(6b) -57(3) . . . . yes
O(2a) O(2b) C(6b) C(5a) 54(2) . . . . yes
O(2a) O(2b) C(6b) C(5b) 76(2) . . . . yes
O(2a) O(2b) C(6b) C(6a) 124(3) . . . . yes
O(2a) C(3) O(1a) C(4a) -76(1) . . . . yes
O(2a) C(3) O(1a) C(4b) -83.0(10) . . . . yes
O(2a) C(3) O(1b) C(4a) -28(1) . . . . yes
O(2a) C(3) O(1b) C(4b) -48(1) . . . . yes
O(2a) C(3) O(2b) C(6a) 97(2) . . . . yes
O(2a) C(3) O(2b) C(6b) 80(2) . . . . yes
O(2a) C(3) C(2a) C(1a) 76(1) . . . . yes
O(2a) C(3) C(2a) C(1b) 139(3) . . . . yes
O(2a) C(3) C(2a) C(2b) 48(2) . . . . yes
O(2a) C(3) C(2b) C(1a) 130(2) . . . . yes
O(2a) C(3) C(2b) C(1b) -159(1) . . . . yes
O(2a) C(3) C(2b) C(2a) -138(1) . . . . yes
O(2a) C(6a) O(2b) C(3) -84(1) . . . . yes
O(2a) C(6a) O(2b) C(6b) 57(3) . . . . yes
O(2a) C(6a) C(5a) C(4a) 81(1) . . . . yes
O(2a) C(6a) C(5a) C(4b) 91(1) . . . . yes
O(2a) C(6a) C(5a) C(5b) 160(2) . . . . yes
O(2a) C(6a) C(5a) C(6b) -83(2) . . . . yes
O(2a) C(6a) C(5b) C(4a) 45(2) . . . . yes
O(2a) C(6a) C(5b) C(4b) 64(1) . . . . yes
O(2a) C(6a) C(5b) C(5a) -21(3) . . . . yes
O(2a) C(6a) C(5b) C(6b) -83(2) . . . . yes
O(2a) C(6a) C(6b) O(2b) -16.1(8) . . . . yes
O(2a) C(6a) C(6b) C(5a) 94.4(10) . . . . yes
O(2a) C(6a) C(6b) C(5b) 116(1) . . . . yes
O(2a) C(6b) O(2b) C(3) -77(1) . . . . yes
O(2a) C(6b) O(2b) C(6a) -124(3) . . . . yes
O(2a) C(6b) C(5a) C(4a) 55(2) . . . . yes
O(2a) C(6b) C(5a) C(4b) 68(1) . . . . yes
O(2a) C(6b) C(5a) C(5b) 131(2) . . . . yes
O(2a) C(6b) C(5a) C(6a) 73(1) . . . . yes
O(2a) C(6b) C(5b) C(4a) 4(2) . . . . yes
O(2a) C(6b) C(5b) C(4b) 28(2) . . . . yes
O(2a) C(6b) C(5b) C(5a) -50(2) . . . . yes
O(2a) C(6b) C(5b) C(6a) 64(2) . . . . yes
O(2a) C(6b) C(6a) O(2b) 16.1(8) . . . . yes
O(2a) C(6b) C(6a) C(5a) -94.4(10) . . . . yes
O(2a) C(6b) C(6a) C(5b) -116(1) . . . . yes
O(2b) O(2a) C(3) C(2a) -125(2) . . . . yes
O(2b) O(2a) C(3) C(2b) -99(2) . . . . yes
O(2b) O(2a) C(6a) C(5a) -158(2) . . . . yes
O(2b) O(2a) C(6a) C(5b) -149(2) . . . . yes
O(2b) O(2a) C(6a) C(6b) 122(3) . . . . yes
O(2b) O(2a) C(6b) C(5a) -127(2) . . . . yes
O(2b) O(2a) C(6b) C(5b) -109(2) . . . . yes
O(2b) O(2a) C(6b) C(6a) -50(3) . . . . yes
O(2b) C(3) O(1a) C(4a) -63(1) . . . . yes
O(2b) C(3) O(1a) C(4b) -69(1) . . . . yes
O(2b) C(3) O(1b) C(4a) -9(1) . . . . yes
O(2b) C(3) O(1b) C(4b) -29(1) . . . . yes
O(2b) C(3) O(2a) C(6a) -57(2) . . . . yes
O(2b) C(3) O(2a) C(6b) -63(2) . . . . yes
O(2b) C(3) C(2a) C(1a) 56(1) . . . . yes
O(2b) C(3) C(2a) C(1b) 119(3) . . . . yes
O(2b) C(3) C(2a) C(2b) 28(2) . . . . yes
O(2b) C(3) C(2b) C(1a) 110(2) . . . . yes
O(2b) C(3) C(2b) C(1b) -178(1) . . . . yes
O(2b) C(3) C(2b) C(2a) -157(1) . . . . yes
O(2b) C(6a) O(2a) C(3) 71(1) . . . . yes
O(2b) C(6a) O(2a) C(6b) -122(3) . . . . yes
O(2b) C(6a) C(5a) C(4a) 73(1) . . . . yes
O(2b) C(6a) C(5a) C(4b) 84(1) . . . . yes
O(2b) C(6a) C(5a) C(5b) 153(2) . . . . yes
O(2b) C(6a) C(5a) C(6b) -91(2) . . . . yes
O(2b) C(6a) C(5b) C(4a) 32(2) . . . . yes
O(2b) C(6a) C(5b) C(4b) 51(2) . . . . yes
O(2b) C(6a) C(5b) C(5a) -34(3) . . . . yes
O(2b) C(6a) C(5b) C(6b) -96(3) . . . . yes
O(2b) C(6a) C(6b) C(5a) 110(1) . . . . yes
O(2b) C(6a) C(6b) C(5b) 132(1) . . . . yes
O(2b) C(6b) O(2a) C(3) 66(1) . . . . yes
O(2b) C(6b) O(2a) C(6a) 50(3) . . . . yes
O(2b) C(6b) C(5a) C(4a) 39(2) . . . . yes
O(2b) C(6b) C(5a) C(4b) 53(1) . . . . yes
O(2b) C(6b) C(5a) C(5b) 116(2) . . . . yes
O(2b) C(6b) C(5a) C(6a) 58(2) . . . . yes
O(2b) C(6b) C(5b) C(4a) -14(2) . . . . yes
O(2b) C(6b) C(5b) C(4b) 9(2) . . . . yes
O(2b) C(6b) C(5b) C(5a) -70(3) . . . . yes
O(2b) C(6b) C(5b) C(6a) 45(2) . . . . yes
O(2b) C(6b) C(6a) C(5a) -110(1) . . . . yes
O(2b) C(6b) C(6a) C(5b) -132(1) . . . . yes
C(1a) S(1) C(1b) C(2a) 12(3) . . . . yes
C(1a) S(1) C(1b) C(2b) 10(1) . . . . yes
C(1a) C(1b) C(2a) C(2b) 8(2) . . . . yes
C(1a) C(1b) C(2a) C(3) -72(3) . . . . yes
C(1a) C(1b) C(2b) C(2a) -167(3) . . . . yes
C(1a) C(1b) C(2b) C(3) -133(2) . . . . yes
C(1a) C(2a) C(1b) C(2b) -8(2) . . . . yes
C(1a) C(2a) C(2b) C(1b) 12(3) . . . . yes
C(1a) C(2a) C(2b) C(3) -133(2) . . . . yes
C(1a) C(2a) C(3) C(2b) 27(1) . . . . yes
C(1a) C(2b) C(1b) C(2a) 167(3) . . . . yes
C(1a) C(2b) C(2a) C(1b) -12(3) . . . . yes
C(1a) C(2b) C(2a) C(3) 133(2) . . . . yes
C(1a) C(2b) C(3) C(2a) -91(2) . . . . yes
C(1b) S(1) C(1a) C(2a) -5(1) . . . . yes
C(1b) S(1) C(1a) C(2b) -24(2) . . . . yes
C(1b) C(1a) C(2a) C(2b) -167(3) . . . . yes
C(1b) C(1a) C(2a) C(3) 147(2) . . . . yes
C(1b) C(1a) C(2b) C(2a) 7(2) . . . . yes
C(1b) C(1a) C(2b) C(3) 85(2) . . . . yes
C(1b) C(2a) C(1a) C(2b) 167(3) . . . . yes
C(1b) C(2a) C(2b) C(3) -145(2) . . . . yes
C(1b) C(2a) C(3) C(2b) 90(3) . . . . yes
C(1b) C(2b) C(1a) C(2a) -7(2) . . . . yes
C(1b) C(2b) C(2a) C(3) 145(2) . . . . yes
C(1b) C(2b) C(3) C(2a) -20(1) . . . . yes
C(2a) C(1a) C(1b) C(2b) 7(2) . . . . yes
C(2a) C(1a) C(2b) C(3) 77(2) . . . . yes
C(2a) C(1b) C(1a) C(2b) -7(2) . . . . yes
C(2a) C(1b) C(2b) C(3) 33(2) . . . . yes
C(2a) C(3) O(1a) C(4a) 164(1) . . . . yes
C(2a) C(3) O(1a) C(4b) 158(1) . . . . yes
C(2a) C(3) O(1b) C(4a) -153(1) . . . . yes
C(2a) C(3) O(1b) C(4b) -173(1) . . . . yes
C(2a) C(3) O(2a) C(6a) 176(1) . . . . yes
C(2a) C(3) O(2a) C(6b) 170(1) . . . . yes
C(2a) C(3) O(2b) C(6a) 162(1) . . . . yes
C(2a) C(3) O(2b) C(6b) 145(1) . . . . yes
C(2b) C(1a) C(2a) C(3) -44(2) . . . . yes
C(2b) C(1b) C(2a) C(3) -80(3) . . . . yes
C(2b) C(3) O(1a) C(4a) -169(1) . . . . yes
C(2b) C(3) O(1a) C(4b) -175(1) . . . . yes
C(2b) C(3) O(1b) C(4a) -144(1) . . . . yes
C(2b) C(3) O(1b) C(4b) -164(1) . . . . yes
C(2b) C(3) O(2a) C(6a) -156(1) . . . . yes
C(2b) C(3) O(2a) C(6b) -162(1) . . . . yes
C(2b) C(3) O(2b) C(6a) 179(1) . . . . yes
C(2b) C(3) O(2b) C(6b) 162(1) . . . . yes
C(3) O(1a) O(1b) C(4a) 122.0(9) . . . . yes
C(3) O(1a) O(1b) C(4b) 105(1) . . . . yes
C(3) O(1a) C(4a) C(4b) -18(3) . . . . yes
C(3) O(1a) C(4a) C(5a) 69(1) . . . . yes
C(3) O(1a) C(4a) C(5b) 51(1) . . . . yes
C(3) O(1a) C(4b) C(4a) 163(2) . . . . yes
C(3) O(1a) C(4b) C(5a) 91(1) . . . . yes
C(3) O(1a) C(4b) C(5b) 81(1) . . . . yes
C(3) O(1b) O(1a) C(4a) -122.0(9) . . . . yes
C(3) O(1b) O(1a) C(4b) -105(1) . . . . yes
C(3) O(1b) C(4a) C(4b) -62(3) . . . . yes
C(3) O(1b) C(4a) C(5a) 19(1) . . . . yes
C(3) O(1b) C(4a) C(5b) -4(2) . . . . yes
C(3) O(1b) C(4b) C(4a) 124(2) . . . . yes
C(3) O(1b) C(4b) C(5a) 58(1) . . . . yes
C(3) O(1b) C(4b) C(5b) 42(2) . . . . yes
C(3) O(2a) O(2b) C(6a) -108(1) . . . . yes
C(3) O(2a) O(2b) C(6b) -127.1(10) . . . . yes
C(3) O(2a) C(6a) C(5a) -86(1) . . . . yes
C(3) O(2a) C(6a) C(5b) -78(1) . . . . yes
C(3) O(2a) C(6a) C(6b) -166(2) . . . . yes
C(3) O(2a) C(6b) C(5a) -61(1) . . . . yes
C(3) O(2a) C(6b) C(5b) -43(1) . . . . yes
C(3) O(2a) C(6b) C(6a) 16(3) . . . . yes
C(3) O(2b) O(2a) C(6a) 108(1) . . . . yes
C(3) O(2b) O(2a) C(6b) 127.1(10) . . . . yes
C(3) O(2b) C(6a) C(5a) -60(1) . . . . yes
C(3) O(2b) C(6a) C(5b) -46(2) . . . . yes
C(3) O(2b) C(6a) C(6b) -141(2) . . . . yes
C(3) O(2b) C(6b) C(5a) -23(2) . . . . yes
C(3) O(2b) C(6b) C(5b) 0(2) . . . . yes
C(3) O(2b) C(6b) C(6a) 46(3) . . . . yes
C(4a) O(1a) O(1b) C(4b) -16(1) . . . . yes
C(4a) O(1a) C(4b) C(5a) -72(2) . . . . yes
C(4a) O(1a) C(4b) C(5b) -82(2) . . . . yes
C(4a) O(1b) O(1a) C(4b) 16(1) . . . . yes
C(4a) O(1b) C(4b) C(5a) -66(2) . . . . yes
C(4a) O(1b) C(4b) C(5b) -81(3) . . . . yes
C(4a) C(4b) C(5a) C(5b) 142(3) . . . . yes
C(4a) C(4b) C(5a) C(6a) -152(2) . . . . yes
C(4a) C(4b) C(5a) C(6b) -150(2) . . . . yes
C(4a) C(4b) C(5b) C(5a) -35(3) . . . . yes
C(4a) C(4b) C(5b) C(6a) -124(2) . . . . yes
C(4a) C(4b) C(5b) C(6b) -110(2) . . . . yes
C(4a) C(5a) C(4b) C(5b) -142(3) . . . . yes
C(4a) C(5a) C(5b) C(4b) 13(1) . . . . yes
C(4a) C(5a) C(5b) C(6a) 111(1) . . . . yes
C(4a) C(5a) C(5b) C(6b) 132(1) . . . . yes
C(4a) C(5a) C(6a) C(5b) -79(2) . . . . yes
C(4a) C(5a) C(6a) C(6b) 164(2) . . . . yes
C(4a) C(5a) C(6b) C(5b) -76(3) . . . . yes
C(4a) C(5a) C(6b) C(6a) -18(3) . . . . yes
C(4a) C(5b) C(4b) C(5a) 35(3) . . . . yes
C(4a) C(5b) C(5a) C(4b) -13(1) . . . . yes
C(4a) C(5b) C(5a) C(6a) -111(1) . . . . yes
C(4a) C(5b) C(5a) C(6b) -132(1) . . . . yes
C(4a) C(5b) C(6a) C(5a) 67(2) . . . . yes
C(4a) C(5b) C(6a) C(6b) 129(2) . . . . yes
C(4a) C(5b) C(6b) C(5a) 55(2) . . . . yes
C(4a) C(5b) C(6b) C(6a) -59(3) . . . . yes
C(4b) O(1a) C(4a) C(5a) 87(3) . . . . yes
C(4b) O(1a) C(4a) C(5b) 69(2) . . . . yes
C(4b) O(1b) C(4a) C(5a) 82(3) . . . . yes
C(4b) O(1b) C(4a) C(5b) 58(2) . . . . yes
C(4b) C(4a) C(5a) C(5b) -35(3) . . . . yes
C(4b) C(4a) C(5a) C(6a) 29(2) . . . . yes
C(4b) C(4a) C(5a) C(6b) 36(2) . . . . yes
C(4b) C(4a) C(5b) C(5a) 141(3) . . . . yes
C(4b) C(4a) C(5b) C(6a) 60(2) . . . . yes
C(4b) C(4a) C(5b) C(6b) 81(3) . . . . yes
C(4b) C(5a) C(4a) C(5b) 35(3) . . . . yes
C(4b) C(5a) C(5b) C(6a) 98(1) . . . . yes
C(4b) C(5a) C(5b) C(6b) 119(1) . . . . yes
C(4b) C(5a) C(6a) C(5b) -69(2) . . . . yes
C(4b) C(5a) C(6a) C(6b) 175(2) . . . . yes
C(4b) C(5a) C(6b) C(5b) -63(2) . . . . yes
C(4b) C(5a) C(6b) C(6a) -5(2) . . . . yes
C(4b) C(5b) C(4a) C(5a) -141(3) . . . . yes
C(4b) C(5b) C(5a) C(6a) -98(1) . . . . yes
C(4b) C(5b) C(5a) C(6b) -119(1) . . . . yes
C(4b) C(5b) C(6a) C(5a) 86(2) . . . . yes
C(4b) C(5b) C(6a) C(6b) 148(2) . . . . yes
C(4b) C(5b) C(6b) C(5a) 79(2) . . . . yes
C(4b) C(5b) C(6b) C(6a) -35(3) . . . . yes
C(5a) C(4a) C(4b) C(5b) 13(1) . . . . yes
C(5a) C(4a) C(5b) C(6a) -81(2) . . . . yes
C(5a) C(4a) C(5b) C(6b) -60(2) . . . . yes
C(5a) C(4b) C(4a) C(5b) -13(1) . . . . yes
C(5a) C(4b) C(5b) C(6a) -88(2) . . . . yes
C(5a) C(4b) C(5b) C(6b) -75(2) . . . . yes
C(5a) C(5b) C(6a) C(6b) 62(3) . . . . yes
C(5a) C(5b) C(6b) C(6a) -115(3) . . . . yes
C(5a) C(6a) O(2a) C(6b) 79(2) . . . . yes
C(5a) C(6a) O(2b) C(6b) 80(3) . . . . yes
C(5a) C(6a) C(5b) C(6b) -62(3) . . . . yes
C(5a) C(6a) C(6b) C(5b) 21(1) . . . . yes
C(5a) C(6b) O(2a) C(6a) -77(2) . . . . yes
C(5a) C(6b) O(2b) C(6a) -69(2) . . . . yes
C(5a) C(6b) C(5b) C(6a) 115(3) . . . . yes
C(5a) C(6b) C(6a) C(5b) -21(1) . . . . yes
C(5b) C(4a) C(5a) C(6a) 64(2) . . . . yes
C(5b) C(4a) C(5a) C(6b) 71(3) . . . . yes
C(5b) C(4b) C(5a) C(6a) 65(2) . . . . yes
C(5b) C(4b) C(5a) C(6b) 67(2) . . . . yes
C(5b) C(5a) C(6a) C(6b) -115(3) . . . . yes
C(5b) C(5a) C(6b) C(6a) 57(3) . . . . yes
C(5b) C(6a) O(2a) C(6b) 87(3) . . . . yes
C(5b) C(6a) O(2b) C(6b) 95(3) . . . . yes
C(5b) C(6a) C(5a) C(6b) 115(3) . . . . yes
C(5b) C(6b) O(2a) C(6a) -59(2) . . . . yes
C(5b) C(6b) O(2b) C(6a) -47(2) . . . . yes
C(5b) C(6b) C(5a) C(6a) -57(3) . . . . yes
C(6a) O(2a) O(2b) C(6b) -18(1) . . . . yes
C(6a) O(2b) O(2a) C(6b) 18(1) . . . . yes
C(6a) C(5a) C(5b) C(6b) 20(1) . . . . yes
C(6a) C(5b) C(5a) C(6b) -20(1) . . . . yes
C(7) P C(13) C(14) -69.5(6) . . . . yes
C(7) P C(13) C(18) 108.4(6) . . . . yes
C(7) P C(19) C(20) 154.4(6) . . . . yes
C(7) P C(19) C(24) -30.7(6) . . . . yes
C(7) P C(25) C(26) 145.5(6) . . . . yes
C(7) P C(25) C(30) -37.9(7) . . . . yes
C(7) C(8) C(9) C(10) 1(1) . . . . yes
C(7) C(12) C(11) C(10) 0(1) . . . . yes
C(8) C(7) P C(13) -165.4(5) . . . . yes
C(8) C(7) P C(19) -46.6(6) . . . . yes
C(8) C(7) P C(25) 74.2(6) . . . . yes
C(8) C(7) C(12) C(11) 0(1) . . . . yes
C(8) C(9) C(10) C(11) -1(1) . . . . yes
C(9) C(8) C(7) C(12) -0.1(10) . . . . yes
C(9) C(10) C(11) C(12) 1(1) . . . . yes
C(12) C(7) P C(13) 17.9(6) . . . . yes
C(12) C(7) P C(19) 136.7(5) . . . . yes
C(12) C(7) P C(25) -102.4(6) . . . . yes
C(13) P C(19) C(20) -86.4(6) . . . . yes
C(13) P C(19) C(24) 88.5(6) . . . . yes
C(13) P C(25) C(26) 25.0(7) . . . . yes
C(13) P C(25) C(30) -158.5(6) . . . . yes
C(13) C(14) C(15) C(16) 1(1) . . . . yes
C(13) C(18) C(17) C(16) 0(1) . . . . yes
C(14) C(13) P C(19) 172.3(5) . . . . yes
C(14) C(13) P C(25) 51.1(6) . . . . yes
C(14) C(13) C(18) C(17) 1(1) . . . . yes
C(14) C(15) C(16) C(17) 0(1) . . . . yes
C(15) C(14) C(13) C(18) -2(1) . . . . yes
C(15) C(16) C(17) C(18) 0(1) . . . . yes
C(18) C(13) P C(19) -9.8(7) . . . . yes
C(18) C(13) P C(25) -131.0(6) . . . . yes
C(19) P C(25) C(26) -95.2(7) . . . . yes
C(19) P C(25) C(30) 81.3(6) . . . . yes
C(19) C(20) C(21) C(22) 0(1) . . . . yes
C(19) C(24) C(23) C(22) 1(1) . . . . yes
C(20) C(19) P C(25) 34.0(6) . . . . yes
C(20) C(19) C(24) C(23) -1(1) . . . . yes
C(20) C(21) C(22) C(23) 0(1) . . . . yes
C(21) C(20) C(19) C(24) 1(1) . . . . yes
C(21) C(22) C(23) C(24) 0(1) . . . . yes
C(24) C(19) P C(25) -151.1(5) . . . . yes
C(25) C(26) C(27) C(28) 0(1) . . . . yes
C(25) C(30) C(29) C(28) 1(1) . . . . yes
C(26) C(25) C(30) C(29) 0(1) . . . . yes
C(26) C(27) C(28) C(29) 1(1) . . . . yes
C(27) C(26) C(25) C(30) 0(1) . . . . yes
C(27) C(28) C(29) C(30) -1(1) . . . . yes
C(27) C(28) C(29) C(30) -1(1) . . . . yes
